data_4103249
loop_
_publ_author_name
'Shaoguang Zhang'
'Wen-Xiong Zhang'
'Jing Zhao'
'Zhenfeng Xi'

_publ_contact_author_address
;
Beijing National Laboratory for Molecular Sciences (BNLMS),
Key Laboratory of Bioorganic Chemistry and Molecular Engineering of Ministry 
of Education, College of Chemistry, Peking University,
Beijing 100871, China,
;
_publ_contact_author_email zfxi@pku.edu.cn
_publ_contact_author_name 'Zhenfeng Xi'
_publ_section_title
;
 Cleavage and Reorganization of Zr-C/Si-C Bonds Leading to Zr/Si-N
 Organometallic and Heterocyclic Compounds
;
_journal_name_full 'Journal of the American Chemical Society'
_journal_page_first 14042
_journal_page_last 14045
_journal_paper_doi 10.1021/ja1074932
_journal_volume 132
_journal_year 2010
_chemical_formula_moiety 'C30 H43 N O2 Si'
_chemical_formula_sum 'C30 H43 N O2 Si'
_chemical_formula_weight 477.74
_chemical_name_systematic
; 
 ? 
;
_space_group_IT_number 14
_symmetry_cell_setting monoclinic
_symmetry_space_group_name_Hall '-P 2yn'
_symmetry_space_group_name_H-M 'P 1 21/n 1'
_atom_sites_solution_hydrogens geom
_atom_sites_solution_primary direct
_atom_sites_solution_secondary difmap
_audit_creation_method SHELXL-97
_cell_angle_alpha 90.00
_cell_angle_beta 92.658(5)
_cell_angle_gamma 90.00
_cell_formula_units_Z 4
_cell_length_a 8.833(4)
_cell_length_b 11.184(5)
_cell_length_c 29.474(12)
_cell_measurement_reflns_used 551
_cell_measurement_temperature 173(2)
_cell_measurement_theta_max 27.48
_cell_measurement_theta_min 2.17
_cell_volume 2909(2)
_computing_cell_refinement 'CrystalClear (Rigaku Inc., 2007)'
_computing_data_collection 'CrystalClear (Rigaku Inc., 2007)'
_computing_data_reduction 'CrystalClear (Rigaku Inc., 2007)'
_computing_molecular_graphics 'XP in Siemens SHELXTL (Sheldrick, 1994)'
_computing_publication_material 'SHELX97 (Sheldrick, 1997)'
_computing_structure_refinement 'SHELXL-97 (Sheldrick, 1997)'
_computing_structure_solution 'SHELXS-97 (Sheldrick, 1990)'
_diffrn_ambient_temperature 173(2)
_diffrn_measured_fraction_theta_full 0.993
_diffrn_measured_fraction_theta_max 0.993
_diffrn_measurement_device_type 'Saturn724+ CCD'
_diffrn_measurement_method '\w scans at fixed \c = 45\%'
_diffrn_radiation_monochromator graphite
_diffrn_radiation_source 'sealed tube'
_diffrn_radiation_type MoK\a
_diffrn_radiation_wavelength 0.71073
_diffrn_reflns_av_R_equivalents 0.0516
_diffrn_reflns_av_sigmaI/netI 0.0348
_diffrn_reflns_limit_h_max 10
_diffrn_reflns_limit_h_min -10
_diffrn_reflns_limit_k_max 13
_diffrn_reflns_limit_k_min -13
_diffrn_reflns_limit_l_max 34
_diffrn_reflns_limit_l_min -34
_diffrn_reflns_number 23769
_diffrn_reflns_theta_full 24.98
_diffrn_reflns_theta_max 24.98
_diffrn_reflns_theta_min 2.44
_exptl_absorpt_coefficient_mu 0.105
_exptl_absorpt_correction_T_max 0.9571
_exptl_absorpt_correction_T_min 0.9492
_exptl_absorpt_correction_type numerical
_exptl_absorpt_process_details 'CrystalClear (Rigaku Inc., 2007)'
_exptl_crystal_colour 'light yellow'
_exptl_crystal_density_diffrn 1.091
_exptl_crystal_density_method 'not measured'
_exptl_crystal_description block
_exptl_crystal_F_000 1040
_exptl_crystal_size_max 0.50
_exptl_crystal_size_mid 0.46
_exptl_crystal_size_min 0.42
_refine_diff_density_max 0.223
_refine_diff_density_min -0.305
_refine_diff_density_rms 0.063
_refine_ls_extinction_method none
_refine_ls_goodness_of_fit_ref 1.267
_refine_ls_hydrogen_treatment constr
_refine_ls_matrix_type full
_refine_ls_number_parameters 314
_refine_ls_number_reflns 5075
_refine_ls_number_restraints 0
_refine_ls_restrained_S_all 1.267
_refine_ls_R_factor_all 0.0761
_refine_ls_R_factor_gt 0.0729
_refine_ls_shift/su_max 0.000
_refine_ls_shift/su_mean 0.000
_refine_ls_structure_factor_coef Fsqd
_refine_ls_weighting_details 'calc w=1/[\s^2^(Fo^2^)+(0.0581P)^2^+1.6542P] where P=(Fo^2^+2Fc^2^)/3'
_refine_ls_weighting_scheme calc
_refine_ls_wR_factor_gt 0.1695
_refine_ls_wR_factor_ref 0.1717
_reflns_number_gt 4874
_reflns_number_total 5075
_reflns_threshold_expression >2sigma(I)
_cod_data_source_file ja1074932_si_004.cif
_cod_data_source_block sa854
_cod_original_cell_volume 2908(2)
_cod_database_code 4103249

loop_
_symmetry_equiv_pos_as_xyz
'x, y, z'
'-x+1/2, y+1/2, -z+1/2'
'-x, -y, -z'
'x-1/2, -y-1/2, z-1/2'

loop_
_atom_site_label
_atom_site_type_symbol
_atom_site_fract_x
_atom_site_fract_y
_atom_site_fract_z
_atom_site_U_iso_or_equiv
_atom_site_adp_type
_atom_site_occupancy
_atom_site_symmetry_multiplicity
_atom_site_calc_flag
_atom_site_refinement_flags
Si1 Si 0.58908(9) 0.46684(7) 0.11407(3) 0.0427(2) Uani 1 1 d .
O1 O 0.3895(2) 0.84910(15) 0.05382(6) 0.0384(4) Uani 1 1 d .
N1 N 0.4862(3) 0.66054(19) 0.03286(7) 0.0390(5) Uani 1 1 d .
H1A H 0.4449 0.6607 0.0044 0.047 Uiso 1 1 d R
H1B H 0.5769 0.6973 0.0351 0.047 Uiso 1 1 d R
O3 O 0.5471(2) 0.43900(17) 0.06082(6) 0.0491(5) Uani 1 1 d .
H3 H 0.5193 0.5027 0.0449 0.059 Uiso 1 1 d R
C1 C 0.4609(3) 0.7160(2) 0.11329(8) 0.0324(5) Uani 1 1 d .
C2 C 0.4439(3) 0.8387(2) 0.13172(8) 0.0324(5) Uani 1 1 d .
C3 C 0.4511(3) 0.9222(2) 0.09122(8) 0.0339(6) Uani 1 1 d .
C4 C 0.3901(3) 0.7223(2) 0.06416(8) 0.0344(6) Uani 1 1 d .
C5 C 0.5472(3) 0.6272(2) 0.13225(8) 0.0349(6) Uani 1 1 d .
C6 C 0.6415(3) 0.6503(2) 0.17529(9) 0.0386(6) Uani 1 1 d .
C7 C 0.7630(3) 0.7295(3) 0.17464(11) 0.0504(7) Uani 1 1 d .
H7A H 0.7786 0.7752 0.1481 0.060 Uiso 1 1 calc R
C8 C 0.8624(4) 0.7425(3) 0.21265(14) 0.0698(10) Uani 1 1 d .
H8A H 0.9446 0.7972 0.2120 0.084 Uiso 1 1 calc R
C9 C 0.8400(5) 0.6749(4) 0.25134(13) 0.0761(12) Uani 1 1 d .
H9A H 0.9082 0.6825 0.2771 0.091 Uiso 1 1 calc R
C10 C 0.7206(4) 0.5976(3) 0.25254(11) 0.0658(10) Uani 1 1 d .
H10A H 0.7049 0.5524 0.2792 0.079 Uiso 1 1 calc R
C11 C 0.6232(4) 0.5853(3) 0.21510(9) 0.0510(7) Uani 1 1 d .
H11A H 0.5409 0.5309 0.2163 0.061 Uiso 1 1 calc R
C12 C 0.4794(5) 0.3606(3) 0.14843(12) 0.0766(11) Uani 1 1 d .
H12A H 0.4784 0.2816 0.1340 0.115 Uiso 1 1 calc R
H12B H 0.3752 0.3896 0.1503 0.115 Uiso 1 1 calc R
H12C H 0.5269 0.3546 0.1791 0.115 Uiso 1 1 calc R
C13 C 0.7941(4) 0.4395(4) 0.12474(14) 0.0850(13) Uani 1 1 d .
H13A H 0.8201 0.3604 0.1131 0.127 Uiso 1 1 calc R
H13B H 0.8189 0.4429 0.1575 0.127 Uiso 1 1 calc R
H13C H 0.8520 0.5008 0.1093 0.127 Uiso 1 1 calc R
C14 C 0.4169(3) 0.8756(2) 0.17411(8) 0.0349(6) Uani 1 1 d .
H14A H 0.4170 0.9599 0.1782 0.042 Uiso 1 1 calc R
C15 C 0.3872(3) 0.8055(2) 0.21518(8) 0.0360(6) Uani 1 1 d .
C16 C 0.2940(3) 0.7045(3) 0.21360(9) 0.0443(7) Uani 1 1 d .
H16A H 0.2505 0.6781 0.1853 0.053 Uiso 1 1 calc R
C17 C 0.2643(4) 0.6422(3) 0.25302(11) 0.0528(7) Uani 1 1 d .
H17A H 0.2004 0.5738 0.2515 0.063 Uiso 1 1 calc R
C18 C 0.3268(3) 0.6792(3) 0.29416(10) 0.0535(8) Uani 1 1 d .
H18A H 0.3077 0.6356 0.3209 0.064 Uiso 1 1 calc R
C19 C 0.4176(3) 0.7799(3) 0.29663(10) 0.0508(7) Uani 1 1 d .
H19A H 0.4602 0.8060 0.3251 0.061 Uiso 1 1 calc R
C20 C 0.4464(3) 0.8427(2) 0.25729(9) 0.0410(6) Uani 1 1 d .
H20A H 0.5077 0.9124 0.2592 0.049 Uiso 1 1 calc R
C21 C 0.6160(3) 0.9537(2) 0.08132(9) 0.0396(6) Uani 1 1 d .
H21A H 0.6743 0.8784 0.0794 0.048 Uiso 1 1 calc R
H21B H 0.6165 0.9927 0.0512 0.048 Uiso 1 1 calc R
C22 C 0.6973(3) 1.0349(2) 0.11578(10) 0.0464(7) Uani 1 1 d .
H22A H 0.6474 1.1142 0.1150 0.056 Uiso 1 1 calc R
H22B H 0.6874 1.0010 0.1465 0.056 Uiso 1 1 calc R
C23 C 0.8638(4) 1.0508(3) 0.10718(13) 0.0657(9) Uani 1 1 d .
H23A H 0.9086 1.1084 0.1290 0.099 Uiso 1 1 calc R
H23B H 0.8746 1.0804 0.0762 0.099 Uiso 1 1 calc R
H23C H 0.9159 0.9738 0.1108 0.099 Uiso 1 1 calc R
C24 C 0.3500(3) 1.0330(2) 0.09332(9) 0.0365(6) Uani 1 1 d .
H24A H 0.2466 1.0072 0.1006 0.044 Uiso 1 1 calc R
H24B H 0.3891 1.0847 0.1185 0.044 Uiso 1 1 calc R
C25 C 0.3396(4) 1.1067(3) 0.04988(11) 0.0578(8) Uani 1 1 d .
H25A H 0.4399 1.1429 0.0450 0.069 Uiso 1 1 calc R
H25B H 0.3148 1.0529 0.0239 0.069 Uiso 1 1 calc R
C26 C 0.2227(4) 1.2045(3) 0.05048(12) 0.0577(8) Uani 1 1 d .
H26A H 0.2213 1.2482 0.0216 0.086 Uiso 1 1 calc R
H26B H 0.2481 1.2596 0.0755 0.086 Uiso 1 1 calc R
H26C H 0.1227 1.1694 0.0547 0.086 Uiso 1 1 calc R
C27 C 0.2224(3) 0.6784(2) 0.05732(9) 0.0415(6) Uani 1 1 d .
C28 C 0.1165(3) 0.7521(3) 0.08618(11) 0.0538(8) Uani 1 1 d .
H28A H 0.1163 0.8355 0.0760 0.081 Uiso 1 1 calc R
H28B H 0.1519 0.7483 0.1181 0.081 Uiso 1 1 calc R
H28C H 0.0134 0.7197 0.0829 0.081 Uiso 1 1 calc R
C29 C 0.1683(4) 0.6942(4) 0.00763(11) 0.0663(10) Uani 1 1 d .
H29A H 0.1853 0.7770 -0.0017 0.099 Uiso 1 1 calc R
H29B H 0.0599 0.6756 0.0042 0.099 Uiso 1 1 calc R
H29C H 0.2250 0.6401 -0.0115 0.099 Uiso 1 1 calc R
C30 C 0.2065(4) 0.5463(3) 0.07045(14) 0.0699(10) Uani 1 1 d .
H30A H 0.2364 0.5360 0.1026 0.105 Uiso 1 1 calc R
H30B H 0.2720 0.4974 0.0520 0.105 Uiso 1 1 calc R
H30C H 0.1008 0.5212 0.0651 0.105 Uiso 1 1 calc R

loop_
_atom_site_aniso_label
_atom_site_aniso_U_11
_atom_site_aniso_U_22
_atom_site_aniso_U_33
_atom_site_aniso_U_23
_atom_site_aniso_U_13
_atom_site_aniso_U_12
Si1 0.0541(5) 0.0338(4) 0.0393(4) -0.0048(3) -0.0069(3) 0.0115(3)
O1 0.0543(11) 0.0287(9) 0.0315(9) -0.0009(7) -0.0047(8) 0.0042(8)
N1 0.0459(13) 0.0378(12) 0.0330(12) -0.0048(9) -0.0001(9) 0.0053(10)
O3 0.0675(13) 0.0378(10) 0.0411(11) -0.0067(8) -0.0075(9) 0.0119(9)
C1 0.0333(13) 0.0301(12) 0.0339(13) -0.0013(10) 0.0035(10) -0.0011(10)
C2 0.0327(13) 0.0307(12) 0.0336(13) -0.0012(10) -0.0017(10) 0.0010(10)
C3 0.0429(14) 0.0294(12) 0.0293(13) -0.0019(10) 0.0007(11) 0.0026(11)
C4 0.0412(14) 0.0295(12) 0.0323(13) -0.0018(10) 0.0004(11) 0.0027(11)
C5 0.0378(13) 0.0351(13) 0.0318(13) 0.0000(11) 0.0015(10) -0.0005(11)
C6 0.0446(15) 0.0364(14) 0.0344(14) -0.0065(11) -0.0027(11) 0.0093(12)
C7 0.0464(16) 0.0459(16) 0.0577(19) -0.0084(14) -0.0098(14) 0.0067(13)
C8 0.059(2) 0.058(2) 0.090(3) -0.023(2) -0.0257(19) 0.0062(16)
C9 0.088(3) 0.076(2) 0.061(2) -0.022(2) -0.039(2) 0.034(2)
C10 0.085(3) 0.066(2) 0.0441(18) -0.0063(16) -0.0175(17) 0.028(2)
C11 0.0663(19) 0.0479(17) 0.0380(16) -0.0033(13) -0.0057(13) 0.0170(15)
C12 0.132(4) 0.0391(17) 0.059(2) 0.0050(15) -0.001(2) -0.004(2)
C13 0.074(2) 0.093(3) 0.086(3) -0.044(2) -0.028(2) 0.044(2)
C14 0.0398(14) 0.0318(13) 0.0334(14) -0.0014(10) 0.0034(11) -0.0006(11)
C15 0.0379(14) 0.0344(13) 0.0359(14) -0.0014(11) 0.0054(11) 0.0036(11)
C16 0.0470(16) 0.0475(16) 0.0384(15) 0.0006(12) 0.0017(12) -0.0044(13)
C17 0.0514(17) 0.0533(18) 0.0541(18) 0.0083(15) 0.0063(14) -0.0110(14)
C18 0.0562(18) 0.0630(19) 0.0417(16) 0.0139(14) 0.0075(14) -0.0047(15)
C19 0.0571(18) 0.0618(19) 0.0333(15) 0.0029(13) 0.0007(13) -0.0050(15)
C20 0.0456(15) 0.0410(15) 0.0363(14) -0.0009(12) 0.0004(12) -0.0020(12)
C21 0.0440(15) 0.0354(14) 0.0402(15) 0.0018(11) 0.0090(12) 0.0026(11)
C22 0.0465(16) 0.0386(15) 0.0545(18) -0.0064(13) 0.0071(13) -0.0050(12)
C23 0.0494(18) 0.068(2) 0.081(2) -0.0073(18) 0.0082(17) -0.0083(16)
C24 0.0425(14) 0.0295(13) 0.0377(14) 0.0015(11) 0.0045(11) 0.0033(11)
C25 0.076(2) 0.0461(17) 0.0525(19) 0.0168(15) 0.0145(16) 0.0165(16)
C26 0.0522(18) 0.0498(18) 0.071(2) 0.0219(16) 0.0023(15) 0.0059(14)
C27 0.0405(14) 0.0370(14) 0.0460(16) -0.0067(12) -0.0073(12) 0.0034(11)
C28 0.0403(15) 0.0601(19) 0.0609(19) -0.0105(15) 0.0010(14) 0.0004(14)
C29 0.0508(18) 0.097(3) 0.0496(19) -0.0157(18) -0.0152(15) 0.0144(18)
C30 0.0494(18) 0.0418(18) 0.117(3) 0.0038(18) -0.0129(19) -0.0086(14)

loop_
_atom_type_symbol
_atom_type_description
_atom_type_scat_dispersion_real
_atom_type_scat_dispersion_imag
_atom_type_scat_source
C C 0.0033 0.0016 'International Tables Vol C Tables 4.2.6.8 and 6.1.1.4'
H H 0.0000 0.0000 'International Tables Vol C Tables 4.2.6.8 and 6.1.1.4'
O O 0.0106 0.0060 'International Tables Vol C Tables 4.2.6.8 and 6.1.1.4'
Si Si 0.0817 0.0704 'International Tables Vol C Tables 4.2.6.8 and 6.1.1.4'
N N 0.0061 0.0033 'International Tables Vol C Tables 4.2.6.8 and 6.1.1.4'

loop_
_geom_angle_atom_site_label_1
_geom_angle_atom_site_label_2
_geom_angle_atom_site_label_3
_geom_angle
O3 Si1 C13 108.06(14)
O3 Si1 C12 107.56(14)
C13 Si1 C12 109.4(2)
O3 Si1 C5 114.30(11)
C13 Si1 C5 107.95(15)
C12 Si1 C5 109.49(14)
C4 O1 C3 113.08(17)
C4 N1 H1A 111.5
C4 N1 H1B 106.2
H1A N1 H1B 112.9
Si1 O3 H3 113.8
C5 C1 C2 126.2(2)
C5 C1 C4 127.7(2)
C2 C1 C4 104.86(19)
C14 C2 C1 130.4(2)
C14 C2 C3 123.7(2)
C1 C2 C3 105.8(2)
O1 C3 C2 102.82(19)
O1 C3 C24 106.66(19)
C2 C3 C24 114.9(2)
O1 C3 C21 107.96(19)
C2 C3 C21 111.4(2)
C24 C3 C21 112.4(2)
O1 C4 N1 109.1(2)
O1 C4 C1 103.71(18)
N1 C4 C1 110.4(2)
O1 C4 C27 106.59(19)
N1 C4 C27 110.2(2)
C1 C4 C27 116.4(2)
C1 C5 C6 119.9(2)
C1 C5 Si1 133.13(19)
C6 C5 Si1 106.86(17)
C7 C6 C11 117.5(3)
C7 C6 C5 119.6(2)
C11 C6 C5 122.5(3)
C6 C7 C8 120.7(3)
C6 C7 H7A 119.6
C8 C7 H7A 119.6
C9 C8 C7 119.6(3)
C9 C8 H8A 120.2
C7 C8 H8A 120.2
C10 C9 C8 120.3(3)
C10 C9 H9A 119.8
C8 C9 H9A 119.8
C9 C10 C11 119.9(3)
C9 C10 H10A 120.1
C11 C10 H10A 120.1
C10 C11 C6 122.0(3)
C10 C11 H11A 119.0
C6 C11 H11A 119.0
Si1 C12 H12A 109.5
Si1 C12 H12B 109.5
H12A C12 H12B 109.5
Si1 C12 H12C 109.5
H12A C12 H12C 109.5
H12B C12 H12C 109.5
Si1 C13 H13A 109.5
Si1 C13 H13B 109.5
H13A C13 H13B 109.5
Si1 C13 H13C 109.5
H13A C13 H13C 109.5
H13B C13 H13C 109.5
C2 C14 C15 130.0(2)
C2 C14 H14A 115.0
C15 C14 H14A 115.0
C20 C15 C16 118.0(2)
C20 C15 C14 120.0(2)
C16 C15 C14 122.0(2)
C17 C16 C15 120.7(3)
C17 C16 H16A 119.6
C15 C16 H16A 119.6
C18 C17 C16 120.2(3)
C18 C17 H17A 119.9
C16 C17 H17A 119.9
C17 C18 C19 120.0(3)
C17 C18 H18A 120.0
C19 C18 H18A 120.0
C18 C19 C20 119.7(3)
C18 C19 H19A 120.1
C20 C19 H19A 120.1
C15 C20 C19 121.3(3)
C15 C20 H20A 119.4
C19 C20 H20A 119.4
C22 C21 C3 115.6(2)
C22 C21 H21A 108.4
C3 C21 H21A 108.4
C22 C21 H21B 108.4
C3 C21 H21B 108.4
H21A C21 H21B 107.4
C23 C22 C21 113.0(2)
C23 C22 H22A 109.0
C21 C22 H22A 109.0
C23 C22 H22B 109.0
C21 C22 H22B 109.0
H22A C22 H22B 107.8
C22 C23 H23A 109.5
C22 C23 H23B 109.5
H23A C23 H23B 109.5
C22 C23 H23C 109.5
H23A C23 H23C 109.5
H23B C23 H23C 109.5
C25 C24 C3 114.6(2)
C25 C24 H24A 108.6
C3 C24 H24A 108.6
C25 C24 H24B 108.6
C3 C24 H24B 108.6
H24A C24 H24B 107.6
C26 C25 C24 113.5(2)
C26 C25 H25A 108.9
C24 C25 H25A 108.9
C26 C25 H25B 108.9
C24 C25 H25B 108.9
H25A C25 H25B 107.7
C25 C26 H26A 109.5
C25 C26 H26B 109.5
H26A C26 H26B 109.5
C25 C26 H26C 109.5
H26A C26 H26C 109.5
H26B C26 H26C 109.5
C29 C27 C28 107.3(2)
C29 C27 C30 108.9(3)
C28 C27 C30 108.2(3)
C29 C27 C4 109.8(2)
C28 C27 C4 111.0(2)
C30 C27 C4 111.5(2)
C27 C28 H28A 109.5
C27 C28 H28B 109.5
H28A C28 H28B 109.5
C27 C28 H28C 109.5
H28A C28 H28C 109.5
H28B C28 H28C 109.5
C27 C29 H29A 109.5
C27 C29 H29B 109.5
H29A C29 H29B 109.5
C27 C29 H29C 109.5
H29A C29 H29C 109.5
H29B C29 H29C 109.5
C27 C30 H30A 109.5
C27 C30 H30B 109.5
H30A C30 H30B 109.5
C27 C30 H30C 109.5
H30A C30 H30C 109.5
H30B C30 H30C 109.5

loop_
_geom_bond_atom_site_label_1
_geom_bond_atom_site_label_2
_geom_bond_distance
Si1 O3 1.626(2)
Si1 C13 1.849(4)
Si1 C12 1.862(4)
Si1 C5 1.913(3)
O1 C4 1.451(3)
O1 C3 1.457(3)
N1 C4 1.456(3)
N1 H1A 0.8999
N1 H1B 0.9001
O3 H3 0.8812
C1 C5 1.356(3)
C1 C2 1.485(3)
C1 C4 1.552(3)
C2 C14 1.348(3)
C2 C3 1.519(3)
C3 C24 1.530(3)
C3 C21 1.540(4)
C4 C27 1.565(4)
C5 C6 1.508(3)
C6 C7 1.392(4)
C6 C11 1.396(4)
C7 C8 1.398(4)
C7 H7A 0.9500
C8 C9 1.390(6)
C8 H8A 0.9500
C9 C10 1.366(6)
C9 H9A 0.9500
C10 C11 1.374(4)
C10 H10A 0.9500
C11 H11A 0.9500
C12 H12A 0.9800
C12 H12B 0.9800
C12 H12C 0.9800
C13 H13A 0.9800
C13 H13B 0.9800
C13 H13C 0.9800
C14 C15 1.476(3)
C14 H14A 0.9500
C15 C20 1.388(4)
C15 C16 1.396(4)
C16 C17 1.390(4)
C16 H16A 0.9500
C17 C18 1.373(4)
C17 H17A 0.9500
C18 C19 1.382(4)
C18 H18A 0.9500
C19 C20 1.389(4)
C19 H19A 0.9500
C20 H20A 0.9500
C21 C22 1.518(4)
C21 H21A 0.9900
C21 H21B 0.9900
C22 C23 1.514(4)
C22 H22A 0.9900
C22 H22B 0.9900
C23 H23A 0.9800
C23 H23B 0.9800
C23 H23C 0.9800
C24 C25 1.522(4)
C24 H24A 0.9900
C24 H24B 0.9900
C25 C26 1.505(4)
C25 H25A 0.9900
C25 H25B 0.9900
C26 H26A 0.9800
C26 H26B 0.9800
C26 H26C 0.9800
C27 C29 1.530(4)
C27 C28 1.534(4)
C27 C30 1.535(4)
C28 H28A 0.9800
C28 H28B 0.9800
C28 H28C 0.9800
C29 H29A 0.9800
C29 H29B 0.9800
C29 H29C 0.9800
C30 H30A 0.9800
C30 H30B 0.9800
C30 H30C 0.9800

loop_
_geom_torsion_atom_site_label_1
_geom_torsion_atom_site_label_2
_geom_torsion_atom_site_label_3
_geom_torsion_atom_site_label_4
_geom_torsion
C5 C1 C2 C14 -47.1(4)
C4 C1 C2 C14 145.1(3)
C5 C1 C2 C3 137.2(3)
C4 C1 C2 C3 -30.6(2)
C4 O1 C3 C2 -18.0(2)
C4 O1 C3 C24 -139.2(2)
C4 O1 C3 C21 99.8(2)
C14 C2 C3 O1 -146.3(2)
C1 C2 C3 O1 29.8(2)
C14 C2 C3 C24 -30.8(3)
C1 C2 C3 C24 145.2(2)
C14 C2 C3 C21 98.4(3)
C1 C2 C3 C21 -85.6(2)
C3 O1 C4 N1 -118.0(2)
C3 O1 C4 C1 -0.4(3)
C3 O1 C4 C27 122.9(2)
C5 C1 C4 O1 -148.3(2)
C2 C1 C4 O1 19.3(2)
C5 C1 C4 N1 -31.6(3)
C2 C1 C4 N1 136.0(2)
C5 C1 C4 C27 95.0(3)
C2 C1 C4 C27 -97.4(2)
C2 C1 C5 C6 -2.2(4)
C4 C1 C5 C6 162.9(2)
C2 C1 C5 Si1 -178.23(19)
C4 C1 C5 Si1 -13.1(4)
O3 Si1 C5 C1 16.7(3)
C13 Si1 C5 C1 137.0(3)
C12 Si1 C5 C1 -104.0(3)
O3 Si1 C5 C6 -159.73(17)
C13 Si1 C5 C6 -39.5(2)
C12 Si1 C5 C6 79.5(2)
C1 C5 C6 C7 -66.6(3)
Si1 C5 C6 C7 110.4(2)
C1 C5 C6 C11 120.9(3)
Si1 C5 C6 C11 -62.1(3)
C11 C6 C7 C8 0.1(4)
C5 C6 C7 C8 -172.8(3)
C6 C7 C8 C9 0.5(5)
C7 C8 C9 C10 -1.0(5)
C8 C9 C10 C11 0.9(5)
C9 C10 C11 C6 -0.3(5)
C7 C6 C11 C10 -0.2(4)
C5 C6 C11 C10 172.5(3)
C1 C2 C14 C15 -3.9(5)
C3 C2 C14 C15 171.2(2)
C2 C14 C15 C20 142.2(3)
C2 C14 C15 C16 -41.1(4)
C20 C15 C16 C17 -1.2(4)
C14 C15 C16 C17 -178.0(3)
C15 C16 C17 C18 -0.2(5)
C16 C17 C18 C19 1.1(5)
C17 C18 C19 C20 -0.6(5)
C16 C15 C20 C19 1.7(4)
C14 C15 C20 C19 178.6(3)
C18 C19 C20 C15 -0.9(4)
O1 C3 C21 C22 177.3(2)
C2 C3 C21 C22 -70.5(3)
C24 C3 C21 C22 60.0(3)
C3 C21 C22 C23 173.3(2)
O1 C3 C24 C25 -58.3(3)
C2 C3 C24 C25 -171.5(2)
C21 C3 C24 C25 59.8(3)
C3 C24 C25 C26 171.7(3)
O1 C4 C27 C29 63.0(3)
N1 C4 C27 C29 -55.2(3)
C1 C4 C27 C29 178.1(2)
O1 C4 C27 C28 -55.4(3)
N1 C4 C27 C28 -173.7(2)
C1 C4 C27 C28 59.7(3)
O1 C4 C27 C30 -176.1(2)
N1 C4 C27 C30 65.6(3)
C1 C4 C27 C30 -61.0(3)
